data_2213284
loop_
_publ_author_name
'B. Thimme Gowda'
'Jozef Ko\<z\'i\<sek'
'Miroslav Tokar\<c\'ik'
'Hartmut Fuess '

_publ_section_title
;
 <i>N</i>-(3,5-Dimethylphenyl)acetamide
;
_journal_coeditor_code DN2166
_journal_issue 5
_journal_name_full 'Acta Crystallographica Section E'
_journal_page_first o2711
_journal_page_last o2711
_journal_paper_doi 10.1107/S1600536807019812
_journal_volume 63
_journal_year 2007
_chemical_formula_iupac 'C10 H13 N O'
_chemical_formula_moiety 'C10 H13 N O'
_chemical_formula_sum 'C10 H13 N O'
_chemical_formula_weight 163.21
_chemical_name_systematic
;
N-(3,5-dimethylphenyl)acetamide
;
_space_group_IT_number 14
_symmetry_cell_setting monoclinic
_symmetry_space_group_name_Hall '-P 2ybc'
_symmetry_space_group_name_H-M 'P 1 21/c 1'
_atom_sites_solution_hydrogens geom
_atom_sites_solution_primary direct
_atom_sites_solution_secondary difmap
_audit_creation_method 'WinGX routine CIF_UPDATE'
_cell_angle_alpha 90
_cell_angle_beta 92.650(10)
_cell_angle_gamma 90
_cell_formula_units_Z 8
_cell_length_a 8.7925(12)
_cell_length_b 27.690(5)
_cell_length_c 7.6525(15)
_cell_measurement_reflns_used 2654
_cell_measurement_temperature 295(2)
_cell_measurement_theta_max 29.5167
_cell_measurement_theta_min 3.027
_cell_volume 1861.1(6)
_computing_cell_refinement 'CrysAlis RED (Oxford Diffraction, 2007)'
_computing_data_collection 'CrysAlis CCD (Oxford Diffraction, 2007)'
_computing_data_reduction 'CrysAlis RED'
_computing_molecular_graphics 'ORTEP-3 for Windows (Farrugia, 1997)'
_computing_publication_material
;
SHELXL97, PLATON (Spek, 2003) and WinGX (Farrugia, 1999)
;
_computing_structure_refinement 'SHELXL97 (Sheldrick, 1997)'
_computing_structure_solution 'SHELXS97 (Sheldrick, 1997)'
_diffrn_ambient_temperature 295(2)
_diffrn_detector_area_resol_mean 10.434
_diffrn_measured_fraction_theta_full 0.992
_diffrn_measured_fraction_theta_max 0.992
_diffrn_measurement_device '4-circle kappa geometry goniometer'
_diffrn_measurement_device_type 'Xcalibur System, Oxford Diffraction, Ltd.'
_diffrn_measurement_method '\f scans, and \w scans with \k offsets'
_diffrn_radiation_monochromator graphite
_diffrn_radiation_type MoK\a
_diffrn_radiation_wavelength 0.71073
_diffrn_reflns_av_R_equivalents 0.0758
_diffrn_reflns_limit_h_max 10
_diffrn_reflns_limit_h_min -10
_diffrn_reflns_limit_k_max 34
_diffrn_reflns_limit_k_min -34
_diffrn_reflns_limit_l_max 9
_diffrn_reflns_limit_l_min -9
_diffrn_reflns_number 17320
_diffrn_reflns_theta_full 26.02
_diffrn_reflns_theta_max 26.02
_diffrn_reflns_theta_min 5.14
_diffrn_standards_decay_% 0
_diffrn_standards_number 0
_exptl_absorpt_coefficient_mu 0.075
_exptl_absorpt_correction_T_max 0.991
_exptl_absorpt_correction_T_min 0.965
_exptl_absorpt_correction_type analytical
_exptl_absorpt_process_details '(Clark & Reid, 1995)'
_exptl_crystal_colour 'colourless transparent'
_exptl_crystal_density_diffrn 1.165
_exptl_crystal_density_method 'not measured'
_exptl_crystal_description block
_exptl_crystal_F_000 704
_exptl_crystal_size_max 0.31
_exptl_crystal_size_mid 0.26
_exptl_crystal_size_min 0.08
_refine_diff_density_max 0.162
_refine_diff_density_min -0.154
_refine_ls_extinction_method none
_refine_ls_goodness_of_fit_ref 0.992
_refine_ls_hydrogen_treatment constr
_refine_ls_matrix_type full
_refine_ls_number_parameters 231
_refine_ls_number_reflns 3638
_refine_ls_number_restraints 56
_refine_ls_restrained_S_all 0.985
_refine_ls_R_factor_all 0.1682
_refine_ls_R_factor_gt 0.0664
_refine_ls_shift/su_max 0.001
_refine_ls_shift/su_mean 0.000
_refine_ls_structure_factor_coef Fsqd
_refine_ls_weighting_details 'calc w=1/[\s^2^(Fo^2^)+(0.0775P)^2^] where P=(Fo^2^+2Fc^2^)/3'
_refine_ls_weighting_scheme calc
_refine_ls_wR_factor_gt 0.1383
_refine_ls_wR_factor_ref 0.1745
_reflns_number_gt 1750
_reflns_number_total 3638
_reflns_threshold_expression I>2\s(I)
_cod_data_source_file dn2166.cif
_cod_data_source_block I
_cod_depositor_comments
;
The following automatic conversions were performed:
'_symmetry_cell_setting' value 'Monoclinic' changed to 'monoclinic'
according to '/home/saulius/struct/CIF-dictionaries/cif_core.dic'
dictionary named 'cif_core.dic' version 2.4.1 from 2010-06-29.

Automatic conversion script
Id: cif_fix_enum 1527 2010-12-29 10:47:43Z saulius 

The following automatic conversions were performed:

'_symmetry_cell_setting' value 'Monoclinic' changed to 'monoclinic'
according to /home/saulius/struct/CIF-dictionaries/cif_core.dic
dictionary named 'cif_core.dic' version 2.4.1 from 2010-06-29.

Automatic conversion script
Id: cif_fix_values 1715 2011-07-08 13:25:40Z adriana 
;
_cod_original_sg_symbol_H-M 'P 21/c'
_cod_database_code 2213284
_cod_database_fobs_code 2213284

loop_
_symmetry_equiv_pos_as_xyz
'x, y, z'
'-x, y+1/2, -z+1/2'
'-x, -y, -z'
'x, -y-1/2, z-1/2'

loop_
_atom_site_type_symbol
_atom_site_label
_atom_site_fract_x
_atom_site_fract_y
_atom_site_fract_z
_atom_site_U_iso_or_equiv
_atom_site_adp_type
_atom_site_calc_flag
_atom_site_refinement_flags
_atom_site_occupancy
C C1 0.1177(3) 0.19573(10) 0.7152(4) 0.0686(8) Uani d U 1
H H1A 0.1829 0.178 0.641 0.103 Uiso calc R 1
H H1B 0.0196 0.1999 0.6567 0.103 Uiso calc R 1
H H1C 0.1066 0.1782 0.8221 0.103 Uiso calc R 1
C C2 0.1856(3) 0.24375(10) 0.7550(3) 0.0571(7) Uani d U 1
C C3 0.1248(3) 0.33115(10) 0.7634(3) 0.0521(7) Uani d U 1
C C4 0.2699(3) 0.34970(10) 0.7820(3) 0.0556(7) Uani d U 1
H H4 0.3539 0.3302 0.7642 0.067 Uiso calc R 1
C C5 0.2888(3) 0.39746(11) 0.8275(4) 0.0606(8) Uani d U 1
C C6 0.1616(3) 0.42655(11) 0.8545(4) 0.0654(8) Uani d U 1
H H6 0.1764 0.4586 0.8872 0.079 Uiso calc R 1
C C7 0.0158(3) 0.40896(11) 0.8341(4) 0.0628(8) Uani d U 1
C C8 0.0000(3) 0.36131(11) 0.7880(3) 0.0584(7) Uani d U 1
H H8 -0.0975 0.3485 0.7725 0.07 Uiso calc R 1
C C9 0.4470(3) 0.41717(12) 0.8490(4) 0.0808(10) Uani d U 1
H H9A 0.5021 0.3998 0.9403 0.121 Uiso calc R 1
H H9B 0.4427 0.4508 0.8793 0.121 Uiso calc R 1
H H9C 0.4977 0.4135 0.7414 0.121 Uiso calc R 1
C C10 -0.1225(4) 0.44042(12) 0.8622(5) 0.0896(11) Uani d U 1
H H10A -0.1969 0.4354 0.7681 0.134 Uiso calc R 1
H H10B -0.0924 0.4738 0.8652 0.134 Uiso calc R 1
H H10C -0.1656 0.432 0.9711 0.134 Uiso calc R 1
O O1 0.3102(2) 0.24743(7) 0.8168(3) 0.0835(7) Uani d U 1
N N1 0.0982(2) 0.28246(8) 0.7227(3) 0.0581(6) Uani d U 1
H H1N 0.0123 0.2766 0.6686 0.07 Uiso calc R 1
C C11 0.6329(3) 0.20839(10) 0.4921(4) 0.0673(8) Uani d U 1
H H11A 0.6261 0.1979 0.3723 0.101 Uiso calc R 1
H H11B 0.5345 0.2061 0.5408 0.101 Uiso calc R 1
H H11C 0.7038 0.1883 0.5575 0.101 Uiso calc R 1
C C12 0.6859(3) 0.25926(10) 0.5005(3) 0.0570(7) Uani d U 1
C C13 0.6067(3) 0.34252(10) 0.4195(3) 0.0524(7) Uani d U 1
C C14 0.7468(3) 0.36566(11) 0.4156(3) 0.0609(8) Uani d U 1
H H14 0.8353 0.3478 0.4372 0.073 Uiso calc R 1
C C15 0.7582(3) 0.41434(11) 0.3807(4) 0.0637(8) Uani d U 1
C C16 0.6270(3) 0.44056(11) 0.3536(4) 0.0662(8) Uani d U 1
H H16 0.633 0.4735 0.3317 0.079 Uiso calc R 1
C C17 0.4852(3) 0.41861(11) 0.3583(4) 0.0616(8) Uani d U 1
C C18 0.4771(3) 0.36980(11) 0.3900(3) 0.0582(7) Uani d U 1
H H18 0.3823 0.3549 0.3916 0.07 Uiso calc R 1
C C19 0.9129(4) 0.43826(12) 0.3724(5) 0.0913(11) Uani d U 1
H H19A 0.9569 0.4302 0.2636 0.137 Uiso calc R 1
H H19B 0.9783 0.427 0.4678 0.137 Uiso calc R 1
H H19C 0.9014 0.4727 0.3805 0.137 Uiso calc R 1
C C20 0.3427(4) 0.44701(12) 0.3315(5) 0.0924(11) Uani d U 1
H H20A 0.2849 0.4346 0.2318 0.139 Uiso calc R 1
H H20B 0.3676 0.4803 0.3116 0.139 Uiso calc R 1
H H20C 0.2837 0.4445 0.4335 0.139 Uiso calc R 1
N N2 0.5871(2) 0.29262(8) 0.4446(3) 0.0582(6) Uani d U 1
H H2N 0.4967 0.2821 0.4198 0.07 Uiso calc R 1
O O2 0.8109(2) 0.27020(8) 0.5515(3) 0.0881(7) Uani d U 1

loop_
_atom_site_aniso_label
_atom_site_aniso_U_11
_atom_site_aniso_U_22
_atom_site_aniso_U_33
_atom_site_aniso_U_12
_atom_site_aniso_U_13
_atom_site_aniso_U_23
C1 0.0605(19) 0.0674(19) 0.076(2) 0.0005(15) -0.0193(15) -0.0054(15)
C2 0.0450(18) 0.0666(19) 0.0580(18) 0.0047(15) -0.0150(13) -0.0017(14)
C3 0.0402(16) 0.0650(19) 0.0497(16) 0.0012(14) -0.0127(12) 0.0051(13)
C4 0.0363(15) 0.0679(19) 0.0617(17) 0.0008(13) -0.0081(12) 0.0058(14)
C5 0.0473(17) 0.071(2) 0.0624(18) -0.0075(15) -0.0144(13) 0.0086(15)
C6 0.0603(19) 0.0638(19) 0.070(2) -0.0034(16) -0.0170(15) 0.0000(15)
C7 0.0484(18) 0.071(2) 0.0676(19) 0.0063(15) -0.0132(14) 0.0010(15)
C8 0.0393(16) 0.070(2) 0.0639(18) -0.0022(14) -0.0156(13) 0.0031(14)
C9 0.0557(19) 0.086(2) 0.099(2) -0.0193(17) -0.0199(17) 0.0031(18)
C10 0.066(2) 0.088(2) 0.113(3) 0.0159(19) -0.0173(19) -0.019(2)
O1 0.0508(13) 0.0751(15) 0.1202(18) 0.0053(10) -0.0443(12) 0.0007(12)
N1 0.0388(13) 0.0666(15) 0.0665(15) -0.0002(12) -0.0235(10) 0.0009(12)
C11 0.062(2) 0.069(2) 0.0695(18) 0.0019(16) -0.0153(15) 0.0027(15)
C12 0.0457(18) 0.072(2) 0.0519(17) 0.0032(15) -0.0154(13) -0.0010(14)
C13 0.0362(15) 0.0675(18) 0.0522(16) -0.0022(14) -0.0114(12) -0.0044(13)
C14 0.0398(16) 0.079(2) 0.0622(18) -0.0015(14) -0.0139(13) 0.0002(14)
C15 0.0537(18) 0.071(2) 0.0650(19) -0.0126(16) -0.0125(14) 0.0045(15)
C16 0.062(2) 0.0641(19) 0.071(2) -0.0038(16) -0.0116(16) 0.0013(15)
C17 0.0486(18) 0.070(2) 0.0643(19) 0.0029(15) -0.0119(14) -0.0073(15)
C18 0.0393(16) 0.0691(19) 0.0648(18) -0.0050(14) -0.0124(13) -0.0065(14)
C19 0.062(2) 0.098(3) 0.111(3) -0.0287(19) -0.0228(18) 0.022(2)
C20 0.065(2) 0.088(2) 0.121(3) 0.0169(19) -0.0273(19) 0.000(2)
N2 0.0366(13) 0.0624(15) 0.0735(15) -0.0044(11) -0.0189(11) -0.0011(12)
O2 0.0526(14) 0.0954(16) 0.1113(17) -0.0062(12) -0.0497(12) 0.0078(12)

loop_
_atom_type_symbol
_atom_type_description
_atom_type_scat_dispersion_real
_atom_type_scat_dispersion_imag
_atom_type_scat_source
C C 0.0033 0.0016 'International Tables Vol C Tables 4.2.6.8 and 6.1.1.4'
H H 0 0 'International Tables Vol C Tables 4.2.6.8 and 6.1.1.4'
N N 0.0061 0.0033 'International Tables Vol C Tables 4.2.6.8 and 6.1.1.4'
O O 0.0106 0.006 'International Tables Vol C Tables 4.2.6.8 and 6.1.1.4'

loop_
_geom_angle_atom_site_label_1
_geom_angle_atom_site_label_2
_geom_angle_atom_site_label_3
_geom_angle
C2 C1 H1A 109.5
C2 C1 H1B 109.5
H1A C1 H1B 109.5
C2 C1 H1C 109.5
H1A C1 H1C 109.5
H1B C1 H1C 109.5
O1 C2 N1 121.4(3)
O1 C2 C1 121.2(3)
N1 C2 C1 117.3(2)
C4 C3 C8 119.5(3)
C4 C3 N1 121.8(2)
C8 C3 N1 118.7(2)
C5 C4 C3 119.0(3)
C5 C4 H4 120.5
C3 C4 H4 120.5
C4 C5 C6 120.1(3)
C4 C5 C9 118.6(3)
C6 C5 C9 121.2(3)
C7 C6 C5 121.8(3)
C7 C6 H6 119.1
C5 C6 H6 119.1
C8 C7 C6 116.9(3)
C8 C7 C10 121.1(3)
C6 C7 C10 122.0(3)
C7 C8 C3 122.6(3)
C7 C8 H8 118.7
C3 C8 H8 118.7
C5 C9 H9A 109.5
C5 C9 H9B 109.5
H9A C9 H9B 109.5
C5 C9 H9C 109.5
H9A C9 H9C 109.5
H9B C9 H9C 109.5
C7 C10 H10A 109.5
C7 C10 H10B 109.5
H10A C10 H10B 109.5
C7 C10 H10C 109.5
H10A C10 H10C 109.5
H10B C10 H10C 109.5
C2 N1 C3 130.0(2)
C2 N1 H1N 115
C3 N1 H1N 115
C12 C11 H11A 109.5
C12 C11 H11B 109.5
H11A C11 H11B 109.5
C12 C11 H11C 109.5
H11A C11 H11C 109.5
H11B C11 H11C 109.5
O2 C12 N2 120.7(3)
O2 C12 C11 122.7(3)
N2 C12 C11 116.6(2)
C18 C13 C14 118.1(3)
C18 C13 N2 117.1(2)
C14 C13 N2 124.7(2)
C15 C14 C13 121.8(3)
C15 C14 H14 119.1
C13 C14 H14 119.1
C16 C15 C14 118.6(3)
C16 C15 C19 120.8(3)
C14 C15 C19 120.5(3)
C15 C16 C17 121.0(3)
C15 C16 H16 119.5
C17 C16 H16 119.5
C18 C17 C16 119.2(3)
C18 C17 C20 119.7(3)
C16 C17 C20 121.1(3)
C17 C18 C13 121.3(3)
C17 C18 H18 119.4
C13 C18 H18 119.4
C15 C19 H19A 109.5
C15 C19 H19B 109.5
H19A C19 H19B 109.5
C15 C19 H19C 109.5
H19A C19 H19C 109.5
H19B C19 H19C 109.5
C17 C20 H20A 109.5
C17 C20 H20B 109.5
H20A C20 H20B 109.5
C17 C20 H20C 109.5
H20A C20 H20C 109.5
H20B C20 H20C 109.5
C12 N2 C13 130.3(2)
C12 N2 H2N 114.9
C13 N2 H2N 114.9

loop_
_geom_bond_atom_site_label_1
_geom_bond_atom_site_label_2
_geom_bond_distance
C1 C2 1.483(4)
C1 H1A 0.96
C1 H1B 0.96
C1 H1C 0.96
C2 O1 1.178(3)
C2 N1 1.335(3)
C3 C4 1.377(3)
C3 C8 1.399(3)
C3 N1 1.401(3)
C4 C5 1.375(4)
C4 H4 0.93
C5 C6 1.401(4)
C5 C9 1.496(4)
C6 C7 1.374(4)
C6 H6 0.93
C7 C8 1.371(4)
C7 C10 1.519(4)
C8 H8 0.93
C9 H9A 0.96
C9 H9B 0.96
C9 H9C 0.96
C10 H10A 0.96
C10 H10B 0.96
C10 H10C 0.96
N1 H1N 0.86
C11 C12 1.484(4)
C11 H11A 0.96
C11 H11B 0.96
C11 H11C 0.96
C12 O2 1.189(3)
C12 N2 1.325(3)
C13 C18 1.377(3)
C13 C14 1.390(3)
C13 N2 1.407(3)
C14 C15 1.379(4)
C14 H14 0.93
C15 C16 1.371(4)
C15 C19 1.517(4)
C16 C17 1.389(4)
C16 H16 0.93
C17 C18 1.375(4)
C17 C20 1.485(4)
C18 H18 0.93
C19 H19A 0.96
C19 H19B 0.96
C19 H19C 0.96
C20 H20A 0.96
C20 H20B 0.96
C20 H20C 0.96
N2 H2N 0.86

loop_
_geom_hbond_atom_site_label_D
_geom_hbond_atom_site_label_H
_geom_hbond_atom_site_label_A
_geom_hbond_site_symmetry_A
_geom_hbond_distance_DH
_geom_hbond_distance_HA
_geom_hbond_distance_DA
_geom_hbond_angle_DHA
C4 H4 O1 . 0.93 2.36 2.865(4) 113.6
N1 H1N O2 1_455 0.86 1.96 2.812(3) 174
C14 H14 O2 . 0.93 2.33 2.886(4) 117.7
N2 H2N O1 4_565 0.86 1.96 2.810(3) 167.4

loop_
_geom_torsion_atom_site_label_1
_geom_torsion_atom_site_label_2
_geom_torsion_atom_site_label_3
_geom_torsion_atom_site_label_4
_geom_torsion
C8 C3 C4 C5 1.1(4)
N1 C3 C4 C5 -178.0(2)
C3 C4 C5 C6 0.1(4)
C3 C4 C5 C9 179.4(2)
C4 C5 C6 C7 -1.1(4)
C9 C5 C6 C7 179.6(3)
C5 C6 C7 C8 0.8(4)
C5 C6 C7 C10 -179.6(3)
C6 C7 C8 C3 0.5(4)
C10 C7 C8 C3 -179.1(3)
C4 C3 C8 C7 -1.4(4)
N1 C3 C8 C7 177.7(2)
O1 C2 N1 C3 -5.6(5)
C1 C2 N1 C3 172.5(2)
C4 C3 N1 C2 26.9(4)
C8 C3 N1 C2 -152.1(3)
C18 C13 C14 C15 -1.1(4)
N2 C13 C14 C15 176.3(2)
C13 C14 C15 C16 1.7(4)
C13 C14 C15 C19 -178.3(3)
C14 C15 C16 C17 -1.0(4)
C19 C15 C16 C17 179.0(3)
C15 C16 C17 C18 -0.3(4)
C15 C16 C17 C20 179.2(3)
C16 C17 C18 C13 0.9(4)
C20 C17 C18 C13 -178.5(3)
C14 C13 C18 C17 -0.3(4)
N2 C13 C18 C17 -177.8(2)
O2 C12 N2 C13 5.9(4)
C11 C12 N2 C13 -172.9(2)
C18 C13 N2 C12 -168.5(3)
C14 C13 N2 C12 14.1(4)

loop_
_cod_related_entry_id
_cod_related_entry_database
_cod_related_entry_code
1 ChemSpider 67465
